data_4128063
loop_
_publ_author_name
'Castillo-Blas, Celia'
'L\'opez-Salas, Nieves'
'Guti\'errez, Mar\'ia C'
'Puente-Orench, In\'es'
'Guti\'errez-Puebla, Enrique'
'Ferrer, M. Luisa'
'Monge, M \'Angeles'
'G\'andara, Felipe'

_publ_section_title
;
 Encoding Metal-Cation Arrangements in Metal-Organic Frameworks for
 Programming the Composition of Electrocatalytically Active Multimetal
 Oxides.
;
_journal_issue 4
_journal_name_full 'Journal of the American Chemical Society'
_journal_page_first 1766
_journal_page_last 1774
_journal_paper_doi 10.1021/jacs.8b12860
_journal_volume 141
_journal_year 2019
_chemical_formula_moiety 'C17 H8 Co0.36 F6 Mn0.49 O4 Zn0.14, 0.17(O)'
_chemical_formula_sum 'C17 H8 Co0.36 F6 Mn0.49 O4.17 Zn0.14'
_chemical_formula_weight 450.40
_space_group_crystal_system hexagonal
_space_group_IT_number 179
_space_group_name_Hall 'P 65 2 (0 0 1)'
_space_group_name_H-M_alt 'P 65 2 2'
_symmetry_space_group_name_Hall 'P 65 2 (0 0 1)'
_symmetry_space_group_name_H-M 'P 65 2 2'
_atom_sites_solution_hydrogens geom
_atom_sites_solution_primary direct
_audit_creation_date 2018-05-10
_audit_creation_method
;
Olex2 1.2
(compiled 2018.04.26 svn.r3504 for OlexSys, GUI svn.r5492)
;
_cell_angle_alpha 90
_cell_angle_beta 90
_cell_angle_gamma 120
_cell_formula_units_Z 12
_cell_length_a 21.2423(6)
_cell_length_b 21.2423(6)
_cell_length_c 15.1282(6)
_cell_measurement_reflns_used 9801
_cell_measurement_temperature 296(2)
_cell_measurement_theta_max 65.695
_cell_measurement_theta_min 2.401
_cell_volume 5911.8(3)
_computing_cell_refinement 'SAINT v8.37A (Bruker, 2015)'
_computing_data_reduction 'SAINT v8.37A (Bruker, 2015)'
_computing_molecular_graphics 'Olex2 (Dolomanov et al., 2009)'
_computing_publication_material 'Olex2 (Dolomanov et al., 2009)'
_computing_structure_refinement 'XL (Sheldrick, 2008)'
_computing_structure_solution 'XS (Sheldrick, 2008)'
_diffrn_ambient_temperature 296.15
_diffrn_measured_fraction_theta_full 1.000
_diffrn_measured_fraction_theta_max 1.000
_diffrn_measurement_device_type 'Data Vantec 500'
_diffrn_measurement_method '\f and \w scans'
_diffrn_radiation_type CuK\a
_diffrn_radiation_wavelength 1.54178
_diffrn_reflns_av_R_equivalents 0.0847
_diffrn_reflns_av_unetI/netI 0.0347
_diffrn_reflns_Laue_measured_fraction_full 1.000
_diffrn_reflns_Laue_measured_fraction_max 1.000
_diffrn_reflns_limit_h_max 25
_diffrn_reflns_limit_h_min -24
_diffrn_reflns_limit_k_max 24
_diffrn_reflns_limit_k_min -25
_diffrn_reflns_limit_l_max 17
_diffrn_reflns_limit_l_min -17
_diffrn_reflns_number 46154
_diffrn_reflns_point_group_measured_fraction_full 0.999
_diffrn_reflns_point_group_measured_fraction_max 0.999
_diffrn_reflns_theta_full 65.690
_diffrn_reflns_theta_max 65.690
_diffrn_reflns_theta_min 2.402
_diffrn_standards_number 0
_exptl_absorpt_coefficient_mu 6.128
_exptl_absorpt_correction_T_max 1.0000
_exptl_absorpt_correction_T_min 0.6141
_exptl_absorpt_correction_type multi-scan
_exptl_absorpt_process_details
'SADABS-2016/2 (Bruker,2016/2) was used for absorption correction. wR2(int) was 0.1474 before and 0.0973 after correction. The Ratio of minimum to maximum transmission is 0.6141. The \l/2 correction factor is Not present.'
_exptl_crystal_colour blue
_exptl_crystal_colour_primary blue
_exptl_crystal_density_diffrn 1.518
_exptl_crystal_description needle
_exptl_crystal_F_000 2683
_exptl_crystal_size_max 0.12
_exptl_crystal_size_mid 0.04
_exptl_crystal_size_min 0.04
_refine_diff_density_max 0.756
_refine_diff_density_min -0.272
_refine_diff_density_rms 0.088
_refine_ls_abs_structure_details
;
 Flack x determined using 1172 quotients [(I+)-(I-)]/[(I+)+(I-)]
 (Parsons, Flack and Wagner, Acta Cryst. B69 (2013) 249-259).
;
_refine_ls_abs_structure_Flack 0.000(4)
_refine_ls_extinction_method none
_refine_ls_goodness_of_fit_ref 0.942
_refine_ls_hydrogen_treatment constr
_refine_ls_matrix_type full
_refine_ls_number_parameters 266
_refine_ls_number_reflns 3427
_refine_ls_number_restraints 0
_refine_ls_restrained_S_all 0.942
_refine_ls_R_factor_all 0.0438
_refine_ls_R_factor_gt 0.0394
_refine_ls_shift/su_max 0.000
_refine_ls_shift/su_mean 0.000
_refine_ls_structure_factor_coef Fsqd
_refine_ls_weighting_details 'w=1/[\s^2^(Fo^2^)+(0.1000P)^2^] where P=(Fo^2^+2Fc^2^)/3'
_refine_ls_weighting_scheme calc
_refine_ls_wR_factor_gt 0.1138
_refine_ls_wR_factor_ref 0.1173
_reflns_Friedel_coverage 0.698
_reflns_Friedel_fraction_full 0.998
_reflns_Friedel_fraction_max 0.998
_reflns_number_gt 3117
_reflns_number_total 3427
_reflns_threshold_expression 'I > 2\s(I)'
_cod_data_source_file Zn0.16Mn0.47Co0.33Ca0.03hfipbb-ZnMnCoCa1441.cif
_cod_data_source_block 1test
_cod_original_cell_volume 5911.8(4)
_cod_database_code 4128063
_shelx_shelxl_version_number 2014/7
_shelx_space_group_comment
;
The symmetry employed for this shelxl refinement is uniquely defined
by the following loop, which should always be used as a source of
symmetry information in preference to the above space-group names.
They are only intended as comments.
;
_olex2_refinement_description
;
1. Fixed Uiso
 At 1.2 times of:
  All C(H) groups
2. Others
 Sof(Co1)=0.5*(1-FVAR(2))
 Sof(Zn1)=0.5*FVAR(2)
 Fixed Sof: O0AA(0.16667)
3.a Aromatic/amide H refined with riding coordinates:
 C12(H12), C14(H14), C15(H15), C16(H16), C18(H18), C22(H22), C23(H23), C26(H26)
;
_olex2_submission_special_instructions 'No special instructions were received'

loop_
_space_group_symop_operation_xyz
'x, y, z'
'x-y, x, z+5/6'
'-y, x-y, z+2/3'
'-x, -y, z+1/2'
'-x+y, -x, z+1/3'
'y, -x+y, z+1/6'
'x-y, -y, -z'
'-x, -x+y, -z+1/3'
'y, x, -z+2/3'
'-y, -x, -z+1/6'
'-x+y, y, -z+1/2'
'x, x-y, -z+5/6'

loop_
_atom_site_label
_atom_site_type_symbol
_atom_site_fract_x
_atom_site_fract_y
_atom_site_fract_z
_atom_site_U_iso_or_equiv
_atom_site_adp_type
_atom_site_occupancy
_atom_site_site_symmetry_order
_atom_site_calc_flag
_atom_site_refinement_flags_posn
_atom_site_refinement_flags_adp
_atom_site_refinement_flags_occupancy
_atom_site_disorder_assembly
_atom_site_disorder_group
Zn1 Zn 0.2832(2) 0.7168(2) 0.0833 0.012(3) Uani 0.275(18) 2 d S T P A 1
Mn2 Mn 0.35019(5) 0.67510(3) -0.0833 0.0214(4) Uani 0.989(6) 2 d S T P A .
O1 O 0.25571(16) 0.62542(16) 0.0201(2) 0.0259(7) Uani 1 1 d . . . . .
O2 O 0.42413(17) 0.73286(18) 0.0214(2) 0.0308(8) Uani 1 1 d . . . . .
O3 O 0.34451(19) 0.76942(18) -0.1091(2) 0.0327(8) Uani 1 1 d . . . . .
F4 F 0.2960(2) 1.09378(19) -0.1489(3) 0.0570(10) Uani 1 1 d . . . . .
F5 F 0.2513(2) 1.1108(2) -0.2674(3) 0.0716(13) Uani 1 1 d . . . . .
F6 F 0.2616(2) 0.9531(2) -0.4056(3) 0.0618(11) Uani 1 1 d . . . . .
F7 F 0.18758(19) 1.0158(2) -0.1888(3) 0.0695(13) Uani 1 1 d . . . . .
C8 C 0.3205(3) 0.8054(2) -0.0712(3) 0.0304(11) Uani 1 1 d . . . . .
O9 O 0.2987(2) 0.7960(2) 0.0082(2) 0.0378(9) Uani 1 1 d . . . . .
F10 F 0.20531(19) 1.0122(2) -0.3891(3) 0.0712(13) Uani 1 1 d . . . . .
F11 F 0.17417(19) 0.9165(2) -0.3118(3) 0.0733(14) Uani 1 1 d . . . . .
C12 C 0.2817(3) 0.8976(3) -0.0820(4) 0.0379(12) Uani 1 1 d . . . . .
H12 H 0.2656 0.8868 -0.0239 0.045 Uiso 1 1 calc R . . . .
C13 C 0.5700(2) 1.2409(2) -0.4036(3) 0.0252(10) Uani 1 1 d . . . . .
C14 C 0.3679(3) 1.1122(3) -0.3919(4) 0.0364(12) Uani 1 1 d . . . . .
H14 H 0.3272 1.0980 -0.4274 0.044 Uiso 1 1 calc R . . . .
C15 C 0.4215(3) 1.1041(3) -0.2567(3) 0.0321(11) Uani 1 1 d . . . . .
H15 H 0.4170 1.0841 -0.2007 0.038 Uiso 1 1 calc R . . . .
C16 C 0.4351(3) 1.1648(3) -0.4214(3) 0.0324(11) Uani 1 1 d . . . . .
H16 H 0.4394 1.1858 -0.4767 0.039 Uiso 1 1 calc R . . . .
C17 C 0.3150(3) 0.8632(3) -0.1210(3) 0.0297(10) Uani 1 1 d . . . . .
C18 C 0.3324(3) 0.9326(3) -0.2525(4) 0.0342(11) Uani 1 1 d . . . . .
H18 H 0.3505 0.9451 -0.3097 0.041 Uiso 1 1 calc R . . . .
C19 C 0.2866(3) 1.0205(3) -0.2716(4) 0.0366(12) Uani 1 1 d . . . . .
C20 C 0.4967(3) 1.1870(2) -0.3695(3) 0.0282(10) Uani 1 1 d . . . . .
C21 C 0.2315(3) 0.9757(3) -0.3450(5) 0.0558(18) Uani 1 1 d . . . . .
C22 C 0.2720(3) 0.9484(3) -0.1293(4) 0.0390(12) Uani 1 1 d . . . . .
H22 H 0.2483 0.9704 -0.1031 0.047 Uiso 1 1 calc R . . . .
C23 C 0.3412(3) 0.8812(3) -0.2076(4) 0.0333(11) Uani 1 1 d . . . . .
H23 H 0.3642 0.8587 -0.2344 0.040 Uiso 1 1 calc R . . . .
C24 C 0.2550(3) 1.0601(3) -0.2184(5) 0.0512(17) Uani 1 1 d . . . . .
C25 C 0.2973(3) 0.9662(3) -0.2149(4) 0.0339(12) Uani 1 1 d . . . . .
C26 C 0.4888(3) 1.1569(3) -0.2859(3) 0.0293(10) Uani 1 1 d . . . . .
H26 H 0.5292 1.1726 -0.2495 0.035 Uiso 1 1 calc R . . . .
C27 C 0.3601(3) 1.0801(3) -0.3096(3) 0.0301(10) Uani 1 1 d . . . . .
O0AA O 0.519(2) 1.0000 0.0000 0.22(3) Uani 0.3333 2 d S T P . .
Co1 Co 0.28318(15) 0.71682(15) 0.0833 0.0280(17) Uani 0.725(18) 2 d S T P A 2

loop_
_atom_site_aniso_label
_atom_site_aniso_U_11
_atom_site_aniso_U_22
_atom_site_aniso_U_33
_atom_site_aniso_U_23
_atom_site_aniso_U_13
_atom_site_aniso_U_12
Zn1 0.010(4) 0.010(4) 0.017(6) 0.002(3) 0.002(3) 0.006(3)
Mn2 0.0227(6) 0.0200(5) 0.0224(6) -0.0015(3) 0.000 0.0114(3)
O1 0.0252(15) 0.0212(16) 0.0295(16) -0.0004(13) -0.0022(12) 0.0104(13)
O2 0.0257(16) 0.0337(18) 0.0282(18) -0.0053(14) -0.0020(13) 0.0113(14)
O3 0.039(2) 0.0266(17) 0.0370(19) 0.0032(14) -0.0003(15) 0.0200(16)
F4 0.062(2) 0.0385(19) 0.078(3) 0.0091(18) 0.025(2) 0.0304(17)
F5 0.064(2) 0.052(2) 0.118(4) 0.045(2) 0.029(2) 0.043(2)
F6 0.058(2) 0.045(2) 0.061(2) -0.0007(18) -0.0199(19) 0.0093(17)
F7 0.041(2) 0.058(2) 0.119(3) 0.042(2) 0.035(2) 0.0315(19)
C8 0.030(2) 0.020(2) 0.039(3) 0.0014(19) -0.005(2) 0.010(2)
O9 0.051(2) 0.0335(19) 0.0341(19) 0.0122(15) 0.0071(16) 0.0248(17)
F10 0.0349(18) 0.062(2) 0.099(3) 0.036(2) -0.0171(19) 0.0109(17)
F11 0.0319(19) 0.049(2) 0.099(3) 0.035(2) -0.012(2) -0.0096(16)
C12 0.043(3) 0.029(3) 0.042(3) 0.009(2) 0.010(3) 0.018(2)
C13 0.024(2) 0.023(2) 0.027(2) -0.0035(18) -0.0027(18) 0.0106(19)
C14 0.025(2) 0.033(3) 0.045(3) 0.006(2) -0.009(2) 0.011(2)
C15 0.031(2) 0.030(2) 0.032(3) 0.012(2) 0.004(2) 0.012(2)
C16 0.031(2) 0.028(2) 0.034(2) 0.008(2) -0.002(2) 0.012(2)
C17 0.026(2) 0.022(2) 0.039(3) 0.007(2) 0.001(2) 0.0105(19)
C18 0.034(3) 0.027(2) 0.037(3) 0.007(2) 0.005(2) 0.012(2)
C19 0.025(2) 0.028(2) 0.053(3) 0.012(2) 0.001(2) 0.011(2)
C20 0.028(2) 0.020(2) 0.034(3) -0.0013(18) -0.004(2) 0.0099(19)
C21 0.032(3) 0.043(3) 0.073(5) 0.024(3) -0.010(3) 0.004(3)
C22 0.036(3) 0.030(3) 0.057(3) 0.012(2) 0.012(3) 0.020(2)
C23 0.034(3) 0.026(2) 0.043(3) 0.000(2) 0.003(2) 0.017(2)
C24 0.034(3) 0.037(3) 0.088(5) 0.031(3) 0.019(3) 0.022(3)
C25 0.031(3) 0.022(2) 0.044(3) 0.009(2) 0.003(2) 0.010(2)
C26 0.027(2) 0.025(2) 0.031(2) 0.0012(19) -0.004(2) 0.010(2)
C27 0.025(2) 0.022(2) 0.042(3) 0.007(2) 0.000(2) 0.012(2)
O0AA 0.18(3) 0.30(8) 0.24(6) 0.02(6) 0.01(3) 0.15(4)
Co1 0.030(2) 0.030(2) 0.026(3) 0.0019(17) 0.0019(17) 0.016(2)

loop_
_atom_type_symbol
_atom_type_description
_atom_type_scat_dispersion_real
_atom_type_scat_dispersion_imag
_atom_type_scat_source
C C 0.0181 0.0091 'International Tables Vol C Tables 4.2.6.8 and 6.1.1.4'
H H 0.0000 0.0000 'International Tables Vol C Tables 4.2.6.8 and 6.1.1.4'
Co Co -2.3653 3.6143 'International Tables Vol C Tables 4.2.6.8 and 6.1.1.4'
F F 0.0727 0.0534 'International Tables Vol C Tables 4.2.6.8 and 6.1.1.4'
Mn Mn -0.5299 2.8052 'International Tables Vol C Tables 4.2.6.8 and 6.1.1.4'
O O 0.0492 0.0322 'International Tables Vol C Tables 4.2.6.8 and 6.1.1.4'
Zn Zn -1.5491 0.6778 'International Tables Vol C Tables 4.2.6.8 and 6.1.1.4'

loop_
_geom_angle_atom_site_label_1
_geom_angle_atom_site_label_2
_geom_angle_atom_site_label_3
_geom_angle
_geom_angle_site_symmetry_1
_geom_angle_site_symmetry_3
O1 Zn1 O1 106.9(4) . 10_665
O9 Zn1 O1 108.40(15) 10_665 .
O9 Zn1 O1 108.39(15) . 10_665
O9 Zn1 O1 114.36(14) . .
O9 Zn1 O1 114.36(14) 10_665 10_665
O9 Zn1 O9 104.7(5) . 10_665
O1 Mn2 O1 84.04(15) . 12_564
O2 Mn2 O1 164.90(12) 12_564 .
O2 Mn2 O1 88.93(11) . .
O2 Mn2 O1 88.93(11) 12_564 12_564
O2 Mn2 O1 164.90(12) . 12_564
O2 Mn2 O2 100.83(18) . 12_564
O3 Mn2 O1 79.47(12) . 12_564
O3 Mn2 O1 96.25(13) . .
O3 Mn2 O1 96.26(13) 12_564 12_564
O3 Mn2 O1 79.47(12) 12_564 .
O3 Mn2 O2 95.57(13) . 12_564
O3 Mn2 O2 95.56(13) 12_564 .
O3 Mn2 O2 88.07(13) 12_564 12_564
O3 Mn2 O2 88.07(13) . .
O3 Mn2 O3 174.3(2) . 12_564
Zn1 O1 Mn2 96.62(14) . .
C13 O1 Zn1 115.3(3) 9_454 .
C13 O1 Mn2 124.3(3) 9_454 .
C13 O1 Co1 115.3(3) 9_454 .
Co1 O1 Mn2 96.63(13) . .
C13 O2 Mn2 144.6(3) 4_675 .
C8 O3 Mn2 137.1(3) . .
O3 C8 O9 124.6(4) . .
O3 C8 C17 119.6(5) . .
O9 C8 C17 115.8(4) . .
C8 O9 Zn1 126.1(4) . .
C8 O9 Co1 126.1(3) . .
C17 C12 C22 120.3(5) . .
O1 C13 C20 117.1(4) 9_564 .
O2 C13 O1 123.3(4) 4_674 9_564
O2 C13 C20 119.5(4) 4_674 .
C16 C14 C27 120.6(5) . .
C26 C15 C27 120.9(5) . .
C14 C16 C20 120.7(5) . .
C12 C17 C8 119.4(5) . .
C12 C17 C23 119.7(5) . .
C23 C17 C8 120.9(4) . .
C23 C18 C25 121.8(5) . .
C21 C19 C27 112.3(5) . .
C24 C19 C21 108.0(5) . .
C24 C19 C25 112.7(5) . .
C24 C19 C27 106.5(4) . .
C25 C19 C21 106.8(4) . .
C25 C19 C27 110.6(4) . .
C16 C20 C13 120.6(4) . .
C26 C20 C13 120.6(4) . .
C26 C20 C16 118.8(5) . .
F6 C21 F10 106.2(6) . .
F6 C21 C19 111.3(5) . .
F10 C21 C19 114.1(6) . .
F11 C21 F6 107.1(6) . .
F11 C21 F10 106.5(5) . .
F11 C21 C19 111.2(5) . .
C25 C22 C12 120.3(5) . .
C18 C23 C17 119.1(5) . .
F4 C24 F5 107.0(5) . .
F4 C24 F7 107.3(6) . .
F4 C24 C19 111.3(5) . .
F5 C24 C19 111.5(5) . .
F7 C24 F5 106.1(5) . .
F7 C24 C19 113.3(5) . .
C18 C25 C19 118.4(5) . .
C22 C25 C18 118.7(5) . .
C22 C25 C19 122.9(5) . .
C15 C26 C20 120.4(5) . .
C14 C27 C15 118.5(4) . .
C14 C27 C19 123.9(4) . .
C15 C27 C19 117.6(4) . .
O1 Co1 O1 106.8(3) . 10_665
O9 Co1 O1 114.37(14) 10_665 10_665
O9 Co1 O1 108.39(15) . 10_665
O9 Co1 O1 108.40(15) 10_665 .
O9 Co1 O1 114.36(14) . .
O9 Co1 O9 104.7(3) . 10_665

loop_
_geom_bond_atom_site_label_1
_geom_bond_atom_site_label_2
_geom_bond_distance
_geom_bond_site_symmetry_2
Zn1 O1 1.972(6) 10_665
Zn1 O1 1.972(6) .
Zn1 O9 1.918(6) 10_665
Zn1 O9 1.918(6) .
Mn2 O1 2.339(3) .
Mn2 O1 2.339(3) 12_564
Mn2 O2 2.135(3) .
Mn2 O2 2.135(3) 12_564
Mn2 O3 2.103(3) 12_564
Mn2 O3 2.103(3) .
O1 C13 1.299(6) 9_454
O1 Co1 1.973(4) .
O2 C13 1.243(6) 4_675
O3 C8 1.250(6) .
F4 C24 1.323(8) .
F5 C24 1.342(7) .
F6 C21 1.336(9) .
F7 C24 1.338(7) .
C8 O9 1.267(6) .
C8 C17 1.494(6) .
O9 Co1 1.917(5) .
F10 C21 1.337(7) .
F11 C21 1.336(7) .
C12 C17 1.379(8) .
C12 C22 1.393(8) .
C13 O1 1.299(6) 9_564
C13 O2 1.243(6) 4_674
C13 C20 1.490(6) .
C14 C16 1.375(7) .
C14 C27 1.390(7) .
C15 C26 1.376(7) .
C15 C27 1.392(7) .
C16 C20 1.392(7) .
C17 C23 1.399(7) .
C18 C23 1.376(7) .
C18 C25 1.385(8) .
C19 C21 1.547(9) .
C19 C24 1.540(8) .
C19 C25 1.544(7) .
C19 C27 1.548(7) .
C20 C26 1.389(7) .
C22 C25 1.381(8) .
Co1 O1 1.973(4) 10_665
Co1 O9 1.917(5) 10_665
